data_2214642
loop_
_publ_author_name
'Kishbaugh, Tara L. S.'
'Gribble, Gordon W.'
'Jasinski, Jerry P.'

_publ_section_title 2-<i>tert</i>-Butyl-4-(phenylsulfonyl)-1,2,3,4-tetrahydropyrrolo[3,4-<i>b</i>]indole
_journal_coeditor_code FL2137
_journal_issue 8
_journal_name_full 'Acta Crystallographica Section E'
_journal_page_first o3409
_journal_page_last o3409
_journal_paper_doi 10.1107/S1600536807032412
_journal_volume 63
_journal_year 2007
_chemical_formula_iupac 'C20 H22 N2 O2 S'
_chemical_formula_moiety 'C20 H22 N2 O2 S'
_chemical_formula_sum 'C20 H22 N2 O2 S'
_chemical_formula_weight 354.46
_chemical_name_systematic
;
2-tert-Butyl-4-(phenylsulfonyl)-1,2,3,4-tetrahydropyrrolo[3,4-b]indole
;
_space_group_IT_number 61
_symmetry_cell_setting orthorhombic
_symmetry_space_group_name_Hall '-P 2ac 2ab'
_symmetry_space_group_name_H-M 'P b c a'
_atom_sites_solution_hydrogens geom
_atom_sites_solution_primary direct
_atom_sites_solution_secondary difmap
_cell_angle_alpha 90.00
_cell_angle_beta 90.00
_cell_angle_gamma 90.00
_cell_formula_units_Z 8
_cell_length_a 18.113(5)
_cell_length_b 16.140(9)
_cell_length_c 12.146(8)
_cell_measurement_reflns_used 20
_cell_measurement_temperature 296
_cell_measurement_theta_max 13.20
_cell_measurement_theta_min 10.37
_cell_volume 3551(3)
_computing_cell_refinement 'MSC/AFC Diffractometer Control Software'
_computing_data_collection
;
MSC/AFC Diffractometer Control Software
(Molecular Structure Corporation, 1994)
;
_computing_data_reduction 'CrystalStructure (Rigaku/MSC, 2005)'
_computing_molecular_graphics 'ORTEP-3 (Farrugia, 1997)'
_computing_publication_material CrystalStructure
_computing_structure_refinement 'SHELXL97 (Sheldrick, 1997)'
_computing_structure_solution 'SIR92 (Altomare <i>et al.</i>,  1994)'
_diffrn_ambient_temperature 296
_diffrn_measured_fraction_theta_full 1.000
_diffrn_measured_fraction_theta_max 0.999
_diffrn_measurement_device_type 'Rigaku AFC-6S'
_diffrn_measurement_method \w/2\q
_diffrn_radiation_monochromator graphite
_diffrn_radiation_source 'normal-focus sealed tube'
_diffrn_radiation_type MoK\a
_diffrn_radiation_wavelength 0.71069
_diffrn_reflns_av_R_equivalents 0.0000
_diffrn_reflns_av_sigmaI/netI 0.1202
_diffrn_reflns_limit_h_max 23
_diffrn_reflns_limit_h_min 0
_diffrn_reflns_limit_k_max 20
_diffrn_reflns_limit_k_min 0
_diffrn_reflns_limit_l_max 0
_diffrn_reflns_limit_l_min -15
_diffrn_reflns_number 4059
_diffrn_reflns_theta_full 26.30
_diffrn_reflns_theta_max 27.46
_diffrn_reflns_theta_min 2.25
_diffrn_standards_decay_% 0
_diffrn_standards_interval_count 150
_diffrn_standards_number 3
_exptl_absorpt_coefficient_mu 0.198
_exptl_absorpt_correction_T_max 0.9249
_exptl_absorpt_correction_T_min 0.9074
_exptl_absorpt_correction_type psi-scan
_exptl_absorpt_process_details '(North <i>et al.</i>,  1968)'
_exptl_crystal_colour yellow
_exptl_crystal_density_diffrn 1.326
_exptl_crystal_density_method 'not measured'
_exptl_crystal_description prism
_exptl_crystal_F_000 1504
_exptl_crystal_size_max 0.50
_exptl_crystal_size_mid 0.50
_exptl_crystal_size_min 0.40
_refine_diff_density_max 0.384
_refine_diff_density_min -0.411
_refine_ls_extinction_coef 0.0011(9)
_refine_ls_extinction_expression Fc^*^=kFc[1+0.001xFc^2^\l^3^/sin(2\q)]^-1/4^
_refine_ls_extinction_method 'SHELXL97 (Sheldrick, 1997)'
_refine_ls_goodness_of_fit_ref 1.060
_refine_ls_hydrogen_treatment constr
_refine_ls_matrix_type full
_refine_ls_number_parameters 228
_refine_ls_number_reflns 4059
_refine_ls_number_restraints 0
_refine_ls_restrained_S_all 1.060
_refine_ls_R_factor_all 0.1930
_refine_ls_R_factor_gt 0.0618
_refine_ls_shift/su_max 0.000
_refine_ls_shift/su_mean 0.000
_refine_ls_structure_factor_coef Fsqd
_refine_ls_weighting_details 'calc w = 1/[\s^2^(Fo^2^)+(0.1437P)^2^+2.0864P] where P=(Fo^2^+2Fc^2^)/3'
_refine_ls_weighting_scheme calc
_refine_ls_wR_factor_gt 0.2041
_refine_ls_wR_factor_ref 0.2830
_reflns_number_gt 1736
_reflns_number_total 4059
_reflns_threshold_expression I>2\s(I)
_cod_data_source_file fl2137.cif
_cod_data_source_block I
_cod_database_code 2214642
_cod_database_fobs_code 2214642

loop_
_symmetry_equiv_pos_as_xyz
'x, y, z'
'-x+1/2, y+1/2, z'
'x, -y+1/2, z+1/2'
'-x+1/2, -y, z+1/2'
'-x, -y, -z'
'x-1/2, -y-1/2, -z'
'-x, y-1/2, -z-1/2'
'x-1/2, y, -z-1/2'

loop_
_atom_site_type_symbol
_atom_site_label
_atom_site_fract_x
_atom_site_fract_y
_atom_site_fract_z
_atom_site_U_iso_or_equiv
_atom_site_adp_type
_atom_site_calc_flag
_atom_site_refinement_flags
_atom_site_occupancy
S S1 0.25733(7) -0.01040(8) 0.61347(10) 0.0343(4) Uani d . 1
O O1 0.21803(19) 0.0451(2) 0.5441(3) 0.0461(10) Uani d . 1
O O2 0.2272(2) -0.0358(3) 0.7161(3) 0.0517(11) Uani d . 1
N N1 0.3376(2) 0.0366(3) 0.6408(3) 0.0347(10) Uani d . 1
N N2 0.4291(2) 0.1561(2) 0.4210(3) 0.0325(10) Uani d . 1
C C1 0.3561(3) 0.1342(3) 0.4654(4) 0.0386(13) Uani d . 1
H H5 0.3264 0.1050 0.4115 0.046 Uiso calc R 1
H H6 0.3295 0.1828 0.4907 0.046 Uiso calc R 1
C C2 0.4876(3) 0.1369(3) 0.5033(4) 0.0380(12) Uani d . 1
H H7 0.5045 0.1866 0.5405 0.046 Uiso calc R 1
H H8 0.5295 0.1096 0.4692 0.046 Uiso calc R 1
C C3 0.4484(3) 0.0802(3) 0.5810(4) 0.0313(11) Uani d . 1
C C4 0.4609(3) 0.0343(3) 0.6813(4) 0.0327(12) Uani d . 1
C C5 0.5234(3) 0.0151(3) 0.7450(5) 0.0408(13) Uani d . 1
H H1 0.5703 0.0311 0.7222 0.049 Uiso calc R 1
C C6 0.5136(4) -0.0279(4) 0.8423(5) 0.0486(15) Uani d . 1
H H3 0.5545 -0.0399 0.8859 0.058 Uiso calc R 1
C C7 0.4448(3) -0.0533(4) 0.8758(4) 0.0453(14) Uani d . 1
H H4 0.4400 -0.0823 0.9416 0.054 Uiso calc R 1
C C8 0.3825(3) -0.0368(3) 0.8138(4) 0.0402(13) Uani d . 1
H H2 0.3362 -0.0544 0.8371 0.048 Uiso calc R 1
C C9 0.3908(3) 0.0064(3) 0.7163(4) 0.0318(11) Uani d . 1
C C10 0.3770(3) 0.0794(3) 0.5584(4) 0.0310(11) Uani d . 1
C C11 0.2819(3) -0.0994(3) 0.5378(4) 0.0335(12) Uani d . 1
C C12 0.2947(3) -0.0918(4) 0.4257(5) 0.0465(14) Uani d . 1
H H9 0.2884 -0.0412 0.3904 0.056 Uiso calc R 1
C C13 0.3169(4) -0.1611(4) 0.3675(6) 0.0621(19) Uani d . 1
H H10 0.3267 -0.1565 0.2925 0.075 Uiso calc R 1
C C14 0.3247(4) -0.2362(4) 0.4185(7) 0.065(2) Uani d . 1
H H11 0.3395 -0.2823 0.3783 0.078 Uiso calc R 1
C C15 0.3106(4) -0.2435(4) 0.5302(7) 0.0639(19) Uani d . 1
H H12 0.3155 -0.2946 0.5648 0.077 Uiso calc R 1
C C16 0.2893(3) -0.1747(4) 0.5906(5) 0.0474(15) Uani d . 1
H H13 0.2800 -0.1792 0.6657 0.057 Uiso calc R 1
C C17 0.4340(3) 0.2364(3) 0.3643(4) 0.0362(12) Uani d . 1
C C18 0.4207(4) 0.3109(3) 0.4420(5) 0.0521(15) Uani d . 1
H H14 0.3690 0.3239 0.4434 0.062 Uiso calc R 1
H H15 0.4479 0.3580 0.4158 0.062 Uiso calc R 1
H H16 0.4370 0.2970 0.5149 0.062 Uiso calc R 1
C C19 0.5108(3) 0.2429(4) 0.3128(6) 0.0565(17) Uani d . 1
H H17 0.5442 0.2676 0.3646 0.068 Uiso calc R 1
H H18 0.5083 0.2766 0.2478 0.068 Uiso calc R 1
H H19 0.5281 0.1886 0.2935 0.068 Uiso calc R 1
C C20 0.3769(3) 0.2372(4) 0.2715(5) 0.0551(17) Uani d . 1
H H20 0.3990 0.2163 0.2052 0.066 Uiso calc R 1
H H21 0.3602 0.2929 0.2595 0.066 Uiso calc R 1
H H22 0.3357 0.2029 0.2915 0.066 Uiso calc R 1

loop_
_atom_site_aniso_label
_atom_site_aniso_U_11
_atom_site_aniso_U_22
_atom_site_aniso_U_33
_atom_site_aniso_U_12
_atom_site_aniso_U_13
_atom_site_aniso_U_23
S1 0.0316(7) 0.0367(7) 0.0347(7) -0.0061(5) 0.0014(6) -0.0008(6)
O1 0.037(2) 0.044(2) 0.058(2) 0.0048(17) -0.0071(19) -0.0025(19)
O2 0.048(2) 0.064(3) 0.042(2) -0.016(2) 0.0144(19) -0.003(2)
N1 0.039(2) 0.035(2) 0.031(2) -0.0063(19) -0.0016(19) 0.0039(18)
N2 0.037(2) 0.032(2) 0.028(2) -0.0021(18) -0.0027(18) 0.0041(18)
C1 0.043(3) 0.037(3) 0.037(3) -0.007(2) -0.008(2) 0.007(2)
C2 0.038(3) 0.038(3) 0.038(3) -0.002(2) 0.004(2) 0.002(2)
C3 0.036(3) 0.028(3) 0.030(3) -0.002(2) -0.003(2) -0.002(2)
C4 0.044(3) 0.025(2) 0.030(3) 0.002(2) -0.004(2) -0.004(2)
C5 0.035(3) 0.042(3) 0.045(3) 0.004(2) -0.002(3) 0.001(3)
C6 0.060(4) 0.045(4) 0.041(3) 0.007(3) -0.015(3) 0.004(3)
C7 0.063(4) 0.045(3) 0.029(3) 0.005(3) -0.005(3) 0.011(3)
C8 0.050(3) 0.037(3) 0.033(3) -0.007(3) 0.004(3) 0.001(2)
C9 0.039(3) 0.026(2) 0.030(3) -0.003(2) -0.001(2) -0.004(2)
C10 0.034(3) 0.026(2) 0.033(3) -0.007(2) -0.004(2) -0.003(2)
C11 0.028(3) 0.035(3) 0.037(3) -0.006(2) -0.001(2) 0.002(2)
C12 0.054(4) 0.043(3) 0.043(3) -0.006(3) 0.005(3) 0.000(3)
C13 0.067(4) 0.067(5) 0.052(4) -0.009(4) 0.014(3) -0.021(3)
C14 0.054(4) 0.052(4) 0.091(6) 0.002(3) -0.006(4) -0.025(4)
C15 0.056(4) 0.042(4) 0.094(6) -0.006(3) -0.025(4) 0.002(4)
C16 0.043(3) 0.046(3) 0.054(4) -0.010(3) -0.009(3) 0.012(3)
C17 0.045(3) 0.033(3) 0.030(3) -0.001(2) 0.004(2) 0.008(2)
C18 0.066(4) 0.036(3) 0.054(4) -0.004(3) 0.004(3) 0.001(3)
C19 0.051(4) 0.062(4) 0.056(4) -0.006(3) 0.006(3) 0.020(3)
C20 0.061(4) 0.055(4) 0.050(4) -0.006(3) -0.007(3) 0.023(3)

loop_
_atom_type_symbol
_atom_type_description
_atom_type_scat_dispersion_real
_atom_type_scat_dispersion_imag
_atom_type_scat_source
C C 0.0033 0.0016 'International Tables Vol C Tables 4.2.6.8 and 6.1.1.4'
H H 0.0000 0.0000 'International Tables Vol C Tables 4.2.6.8 and 6.1.1.4'
O O 0.0106 0.0060 'International Tables Vol C Tables 4.2.6.8 and 6.1.1.4'
N N 0.0061 0.0033 'International Tables Vol C Tables 4.2.6.8 and 6.1.1.4'
S S 0.1246 0.1234 'International Tables Vol C Tables 4.2.6.8 and 6.1.1.4'

loop_
_geom_angle_atom_site_label_1
_geom_angle_atom_site_label_2
_geom_angle_atom_site_label_3
_geom_angle
O1 S1 O2 120.7(3)
O1 S1 N1 105.5(2)
O2 S1 N1 106.9(2)
O1 S1 C11 109.3(2)
O2 S1 C11 108.6(3)
N1 S1 C11 104.7(2)
C10 N1 C9 106.4(4)
C10 N1 S1 121.4(3)
C9 N1 S1 124.4(3)
C17 N2 C1 116.0(4)
C17 N2 C2 117.1(4)
C1 N2 C2 110.0(4)
N2 C1 C10 101.1(4)
N2 C1 H5 111.5
C10 C1 H5 111.5
N2 C1 H6 111.5
C10 C1 H6 111.5
H5 C1 H6 109.4
N2 C2 C3 102.3(4)
N2 C2 H7 111.3
C3 C2 H7 111.3
N2 C2 H8 111.3
C3 C2 H8 111.3
H7 C2 H8 109.2
C10 C3 C4 108.9(4)
C10 C3 C2 109.9(4)
C4 C3 C2 140.6(5)
C5 C4 C9 119.1(5)
C5 C4 C3 134.7(5)
C9 C4 C3 106.1(4)
C6 C5 C4 118.6(5)
C6 C5 H1 120.7
C4 C5 H1 120.7
C7 C6 C5 121.3(5)
C7 C6 H3 119.4
C5 C6 H3 119.4
C6 C7 C8 121.5(5)
C6 C7 H4 119.3
C8 C7 H4 119.3
C7 C8 C9 118.3(5)
C7 C8 H2 120.8
C9 C8 H2 120.8
C8 C9 C4 121.2(5)
C8 C9 N1 130.8(5)
C4 C9 N1 107.9(4)
C3 C10 N1 110.6(4)
C3 C10 C1 113.7(4)
N1 C10 C1 134.7(4)
C16 C11 C12 121.2(5)
C16 C11 S1 120.0(4)
C12 C11 S1 118.8(4)
C13 C12 C11 118.7(6)
C13 C12 H9 120.7
C11 C12 H9 120.7
C14 C13 C12 120.9(6)
C14 C13 H10 119.5
C12 C13 H10 119.5
C13 C14 C15 120.0(7)
C13 C14 H11 120.0
C15 C14 H11 120.0
C14 C15 C16 120.1(6)
C14 C15 H12 120.0
C16 C15 H12 120.0
C11 C16 C15 119.1(6)
C11 C16 H13 120.4
C15 C16 H13 120.4
N2 C17 C19 107.9(4)
N2 C17 C20 108.2(4)
C19 C17 C20 108.3(5)
N2 C17 C18 112.9(4)
C19 C17 C18 109.7(5)
C20 C17 C18 109.7(5)
C17 C18 H14 109.5
C17 C18 H15 109.5
H14 C18 H15 109.5
C17 C18 H16 109.5
H14 C18 H16 109.5
H15 C18 H16 109.5
C17 C19 H17 109.5
C17 C19 H18 109.5
H17 C19 H18 109.5
C17 C19 H19 109.5
H17 C19 H19 109.5
H18 C19 H19 109.5
C17 C20 H20 109.5
C17 C20 H21 109.5
H20 C20 H21 109.5
C17 C20 H22 109.5
H20 C20 H22 109.5
H21 C20 H22 109.5

loop_
_geom_bond_atom_site_label_1
_geom_bond_atom_site_label_2
_geom_bond_distance
S1 O1 1.421(4)
S1 O2 1.422(4)
S1 N1 1.673(4)
S1 C11 1.762(5)
N1 C10 1.411(6)
N1 C9 1.417(6)
N2 C17 1.470(6)
N2 C1 1.472(6)
N2 C2 1.490(7)
C1 C10 1.483(7)
C1 H5 0.9700
C1 H6 0.9700
C2 C3 1.494(7)
C2 H7 0.9700
C2 H8 0.9700
C3 C10 1.322(6)
C3 C4 1.443(7)
C4 C5 1.406(7)
C4 C9 1.412(7)
C5 C6 1.382(8)
C5 H1 0.9300
C6 C7 1.374(8)
C6 H3 0.9300
C7 C8 1.382(8)
C7 H4 0.9300
C8 C9 1.383(7)
C8 H2 0.9300
C11 C16 1.380(7)
C11 C12 1.387(7)
C12 C13 1.382(8)
C12 H9 0.9300
C13 C14 1.370(10)
C13 H10 0.9300
C14 C15 1.386(10)
C14 H11 0.9300
C15 C16 1.386(9)
C15 H12 0.9300
C16 H13 0.9300
C17 C19 1.528(8)
C17 C20 1.530(7)
C17 C18 1.548(7)
C18 H14 0.9600
C18 H15 0.9600
C18 H16 0.9600
C19 H17 0.9600
C19 H18 0.9600
C19 H19 0.9600
C20 H20 0.9600
C20 H21 0.9600
C20 H22 0.9600

loop_
_cod_related_entry_id
_cod_related_entry_database
_cod_related_entry_code
1 ChemSpider 9957870
